data_2222331
loop_
_publ_author_name
'Raza, Abdul Rauf'
'Danish, Muhammad'
'Tahir, M. Nawaz'
'Nisar, Bushra'
'Iqbal, Mohammad S.'

_publ_section_title
;
 2-Hydroxy-3-nitrobenzamide
;
_journal_coeditor_code HB5009
_journal_issue 7
_journal_name_full 'Acta Crystallographica Section E'
_journal_page_first o1630
_journal_paper_doi 10.1107/S1600536809022843
_journal_volume 65
_journal_year 2009
_chemical_formula_iupac 'C7 H6 N2 O4'
_chemical_formula_moiety 'C7 H6 N2 O4'
_chemical_formula_sum 'C7 H6 N2 O4'
_chemical_formula_weight 182.14
_chemical_name_systematic
;
2-Hydroxy-3-nitrobenzamide
;
_space_group_IT_number 2
_symmetry_cell_setting triclinic
_symmetry_space_group_name_Hall '-P 1'
_symmetry_space_group_name_H-M 'P -1'
_atom_sites_solution_hydrogens geom
_atom_sites_solution_primary direct
_atom_sites_solution_secondary difmap
_audit_creation_method SHELXL-97
_cell_angle_alpha 98.207(3)
_cell_angle_beta 95.658(2)
_cell_angle_gamma 98.365(3)
_cell_formula_units_Z 4
_cell_length_a 3.8390(2)
_cell_length_b 13.0347(8)
_cell_length_c 16.0409(9)
_cell_measurement_reflns_used 3658
_cell_measurement_temperature 296(2)
_cell_measurement_theta_max 27.87
_cell_measurement_theta_min 1.29
_cell_volume 780.16(8)
_computing_cell_refinement 'SAINT (Bruker, 2007)'
_computing_data_collection 'APEX2 (Bruker, 2007)'
_computing_data_reduction 'SAINT (Bruker, 2007)'
_computing_molecular_graphics 'ORTEP-3 (Farrugia, 1997) and PLATON (Spek, 2009)'
_computing_publication_material
;
WinGX (Farrugia, 1999) and PLATON (Spek, 2009)
;
_computing_structure_refinement 'SHELXL97 (Sheldrick, 2008)'
_computing_structure_solution 'SHELXS97 (Sheldrick, 2008)'
_diffrn_ambient_temperature 296(2)
_diffrn_detector_area_resol_mean 7.40
_diffrn_measured_fraction_theta_full 0.991
_diffrn_measured_fraction_theta_max 0.991
_diffrn_measurement_device_type 'Bruker Kappa APEXII CCD'
_diffrn_measurement_method \w
_diffrn_radiation_monochromator graphite
_diffrn_radiation_source 'fine-focus sealed tube'
_diffrn_radiation_type MoK\a
_diffrn_radiation_wavelength 0.71073
_diffrn_reflns_av_R_equivalents 0.0388
_diffrn_reflns_av_sigmaI/netI 0.0463
_diffrn_reflns_limit_h_max 5
_diffrn_reflns_limit_h_min -5
_diffrn_reflns_limit_k_max 16
_diffrn_reflns_limit_k_min -17
_diffrn_reflns_limit_l_max 20
_diffrn_reflns_limit_l_min -20
_diffrn_reflns_number 15183
_diffrn_reflns_theta_full 27.87
_diffrn_reflns_theta_max 27.87
_diffrn_reflns_theta_min 1.29
_diffrn_standards_number 0
_exptl_absorpt_coefficient_mu 0.130
_exptl_absorpt_correction_T_max 0.979
_exptl_absorpt_correction_T_min 0.966
_exptl_absorpt_correction_type multi-scan
_exptl_absorpt_process_details '(SADABS; Bruker, 2005)'
_exptl_crystal_colour brown
_exptl_crystal_density_diffrn 1.551
_exptl_crystal_density_method 'not measured'
_exptl_crystal_description prism
_exptl_crystal_F_000 376
_exptl_crystal_size_max 0.25
_exptl_crystal_size_mid 0.22
_exptl_crystal_size_min 0.18
_refine_diff_density_max 0.187
_refine_diff_density_min -0.181
_refine_ls_goodness_of_fit_ref 1.001
_refine_ls_hydrogen_treatment mixed
_refine_ls_matrix_type full
_refine_ls_number_parameters 287
_refine_ls_number_reflns 3658
_refine_ls_number_restraints 0
_refine_ls_restrained_S_all 1.001
_refine_ls_R_factor_all 0.1105
_refine_ls_R_factor_gt 0.0478
_refine_ls_shift/su_max 0.000
_refine_ls_shift/su_mean 0.000
_refine_ls_structure_factor_coef Fsqd
_refine_ls_weighting_details 'calc w=1/[\s^2^(Fo^2^)+(0.0563P)^2^+0.1478P] where P=(Fo^2^+2Fc^2^)/3'
_refine_ls_weighting_scheme calc
_refine_ls_wR_factor_gt 0.1059
_refine_ls_wR_factor_ref 0.1386
_reflns_number_gt 1932
_reflns_number_total 3658
_reflns_threshold_expression I>2\s(I)
_cod_data_source_file hb5009.cif
_cod_data_source_block I
_cod_database_code 2222331
_cod_database_fobs_code 2222331

loop_
_symmetry_equiv_pos_site_id
_symmetry_equiv_pos_as_xyz
1 x,y,z
2 -x,-y,-z

loop_
_atom_site_aniso_label
_atom_site_aniso_U_11
_atom_site_aniso_U_22
_atom_site_aniso_U_33
_atom_site_aniso_U_12
_atom_site_aniso_U_13
_atom_site_aniso_U_23
O5 0.0718(10) 0.0450(10) 0.0451(9) -0.0112(8) -0.0179(8) 0.0107(7)
O6A 0.079(3) 0.052(3) 0.053(2) 0.000(2) -0.002(2) 0.0178(19)
O7A 0.075(3) 0.097(3) 0.038(2) -0.010(2) -0.011(2) 0.021(2)
O8 0.0729(10) 0.0528(10) 0.0431(9) -0.0137(8) -0.0177(8) 0.0098(8)
N3 0.0482(12) 0.0617(15) 0.0429(12) 0.0011(10) -0.0054(9) 0.0157(11)
N4 0.0716(14) 0.0557(13) 0.0403(11) -0.0074(10) -0.0156(10) 0.0154(10)
C8 0.0405(10) 0.0413(12) 0.0345(11) 0.0025(9) -0.0022(9) 0.0042(10)
C9 0.0362(10) 0.0402(12) 0.0362(11) 0.0001(9) -0.0040(8) 0.0032(9)
C10 0.0379(10) 0.0486(14) 0.0373(12) 0.0035(9) -0.0005(9) 0.0108(10)
C11 0.0467(12) 0.0599(16) 0.0330(12) -0.0004(11) -0.0075(10) 0.0023(11)
C12 0.0548(13) 0.0498(15) 0.0428(14) -0.0073(11) -0.0062(10) 0.0011(12)
C13 0.0542(13) 0.0437(14) 0.0406(13) -0.0031(10) -0.0013(10) 0.0086(10)
C14 0.0482(12) 0.0459(13) 0.0353(12) 0.0034(10) -0.0036(9) 0.0062(10)
O7B 0.060(3) 0.071(3) 0.070(3) -0.016(2) -0.008(2) 0.033(2)
O6B 0.064(3) 0.092(3) 0.074(4) 0.010(2) -0.020(3) 0.037(3)
O1 0.0725(11) 0.0494(10) 0.0490(10) -0.0047(8) -0.0044(8) 0.0242(8)
O2 0.0808(12) 0.0613(12) 0.0630(11) -0.0209(9) 0.0007(9) 0.0152(9)
O3 0.1297(18) 0.0999(16) 0.0415(11) -0.0298(13) -0.0012(11) 0.0073(10)
O4 0.0848(11) 0.0577(11) 0.0489(10) -0.0052(9) -0.0095(8) 0.0257(8)
N1 0.0565(11) 0.0520(12) 0.0454(12) 0.0023(9) -0.0024(9) 0.0127(10)
N2 0.0773(14) 0.0598(15) 0.0466(12) -0.0077(12) -0.0122(10) 0.0217(11)
C1 0.0417(11) 0.0458(13) 0.0385(12) 0.0082(9) 0.0049(9) 0.0141(10)
C2 0.0428(11) 0.0416(12) 0.0412(12) 0.0061(9) 0.0066(9) 0.0160(10)
C3 0.0416(11) 0.0439(13) 0.0406(12) 0.0054(9) 0.0041(9) 0.0117(10)
C4 0.0521(12) 0.0568(15) 0.0406(13) 0.0065(11) 0.0005(10) 0.0206(12)
C5 0.0604(14) 0.0493(15) 0.0530(15) -0.0013(12) -0.0022(11) 0.0242(12)
C6 0.0495(13) 0.0465(14) 0.0468(14) 0.0007(10) -0.0010(10) 0.0137(11)
C7 0.0494(12) 0.0520(14) 0.0424(13) 0.0063(11) 0.0028(10) 0.0158(11)

loop_
_atom_site_type_symbol
_atom_site_label
_atom_site_fract_x
_atom_site_fract_y
_atom_site_fract_z
_atom_site_U_iso_or_equiv
_atom_site_thermal_displace_type
_atom_site_calc_flag
_atom_site_refinement_flags
_atom_site_occupancy
O O5 1.3003(4) 0.14269(11) 0.28007(10) 0.0574(6) Uani . . 1.000
O O6A 1.0846(17) 0.2123(3) 0.1437(3) 0.0622(16) Uani . . 0.517(9)
O O7A 0.9012(16) 0.0976(4) 0.0315(3) 0.0726(16) Uani . . 0.517(9)
O O8 1.4309(4) 0.06126(12) 0.40897(9) 0.0602(6) Uani . . 1.000
N N3 0.9800(5) 0.12260(17) 0.11120(12) 0.0517(8) Uani . . 1.000
N N4 1.1499(6) -0.09612(17) 0.42380(13) 0.0584(7) Uani . . 1.000
C C8 1.0438(5) -0.03373(16) 0.28965(12) 0.0398(6) Uani . . 1.000
C C9 1.1008(5) 0.05167(16) 0.24507(12) 0.0390(6) Uani . . 1.000
C C10 0.9365(5) 0.03748(17) 0.16144(13) 0.0416(7) Uani . . 1.000
C C11 0.7300(6) -0.05660(19) 0.12321(14) 0.0488(8) Uani . . 1.000
C C12 0.6838(6) -0.1393(2) 0.16654(14) 0.0522(8) Uani . . 1.000
C C13 0.8391(6) -0.12754(18) 0.24892(14) 0.0476(8) Uani . . 1.000
C C14 1.2174(5) -0.02094(17) 0.37827(13) 0.0442(7) Uani . . 1.000
O O7B 1.2731(16) 0.1761(5) 0.1186(3) 0.0686(17) Uani . . 0.483(9)
O O6B 0.7212(15) 0.1376(4) 0.0676(4) 0.0765(19) Uani . . 0.483(9)
O O1 1.1680(4) 0.64772(12) 0.23085(10) 0.0576(6) Uani . . 1.000
O O2 1.6092(5) 0.69953(13) 0.37229(11) 0.0717(7) Uani . . 1.000
O O3 1.3820(6) 0.64564(16) 0.47695(12) 0.0965(9) Uani . . 1.000
O O4 0.7934(4) 0.56454(13) 0.09498(10) 0.0650(6) Uani . . 1.000
N N1 1.4064(5) 0.63841(15) 0.40149(12) 0.0521(7) Uani . . 1.000
N N2 0.5075(6) 0.40043(18) 0.07421(14) 0.0632(8) Uani . . 1.000
C C1 0.8539(5) 0.47141(16) 0.21067(13) 0.0412(7) Uani . . 1.000
C C2 1.0752(5) 0.55872(16) 0.26058(13) 0.0409(7) Uani . . 1.000
C C3 1.1871(5) 0.54999(16) 0.34496(13) 0.0418(7) Uani . . 1.000
C C4 1.0917(6) 0.45937(19) 0.37779(15) 0.0492(8) Uani . . 1.000
C C5 0.8859(6) 0.37445(19) 0.32808(15) 0.0543(8) Uani . . 1.000
C C6 0.7662(6) 0.38048(18) 0.24564(14) 0.0482(8) Uani . . 1.000
C C7 0.7143(6) 0.48026(19) 0.12263(14) 0.0475(8) Uani . . 1.000
H H4B 0.984(7) -0.1544(19) 0.4054(15) 0.0701 Uiso . . 1.000
H H5O 1.38739 0.13813 0.32790 0.0689 Uiso . . 1.000
H H12 0.533(7) -0.208(2) 0.1414(15) 0.075(7) Uiso . . 1.000
H H13 0.808(6) -0.1821(18) 0.2792(14) 0.0571 Uiso . . 1.000
H H11 0.632(6) -0.0653(17) 0.0674(15) 0.0586 Uiso . . 1.000
H H4A 1.260(7) -0.0911(19) 0.4746(17) 0.0701 Uiso . . 1.000
H H1O 1.07785 0.64178 0.18153 0.0692 Uiso . . 1.000
H H2A 0.444(7) 0.347(2) 0.0911(17) 0.0758 Uiso . . 1.000
H H2B 0.420(6) 0.4100(19) 0.0199(17) 0.0758 Uiso . . 1.000
H H4 1.161(6) 0.4557(17) 0.4324(15) 0.0589 Uiso . . 1.000
H H5 0.820(6) 0.3154(19) 0.3482(15) 0.0651 Uiso . . 1.000
H H6 0.614(6) 0.3254(18) 0.2137(14) 0.0578 Uiso . . 1.000

loop_
_atom_type_symbol
_atom_type_description
_atom_type_scat_dispersion_real
_atom_type_scat_dispersion_imag
_atom_type_scat_source
O O 0.0106 0.0060 'International Tables Vol C Tables 4.2.6.8 and 6.1.1.4'
N N 0.0061 0.0033 'International Tables Vol C Tables 4.2.6.8 and 6.1.1.4'
H H 0.0000 0.0000 'International Tables Vol C Tables 4.2.6.8 and 6.1.1.4'
C C 0.0033 0.0016 'International Tables Vol C Tables 4.2.6.8 and 6.1.1.4'

loop_
_geom_angle_atom_site_label_1
_geom_angle_atom_site_label_2
_geom_angle_atom_site_label_3
_geom_angle_site_symmetry_1
_geom_angle_site_symmetry_2
_geom_angle_site_symmetry_3
_geom_angle
_geom_angle_publ_flag
C9 O5 H5O . . . 109.00 no
C2 O1 H1O . . . 109.00 no
O6A N3 C10 . . . 121.8(3) no
O7A N3 C10 . . . 116.8(3) no
O7B N3 C10 . . . 117.3(3) no
O6B N3 O7B . . . 124.6(4) no
O6A N3 O7A . . . 121.4(4) no
O6B N3 C10 . . . 118.1(3) no
C14 N4 H4A . . . 120.6(17) no
H4A N4 H4B . . . 116(2) no
C14 N4 H4B . . . 123.0(15) no
O2 N1 C3 . . . 119.37(18) no
O3 N1 C3 . . . 117.86(19) no
O2 N1 O3 . . . 122.7(2) no
H2A N2 H2B . . . 120(2) no
C7 N2 H2B . . . 117.6(15) no
C7 N2 H2A . . . 122.1(19) no
C9 C8 C13 . . . 119.43(18) no
C13 C8 C14 . . . 122.27(19) no
C9 C8 C14 . . . 118.26(18) no
O5 C9 C10 . . . 120.59(19) no
C8 C9 C10 . . . 117.21(19) no
O5 C9 C8 . . . 122.19(17) no
N3 C10 C11 . . . 117.63(19) no
N3 C10 C9 . . . 120.55(19) no
C9 C10 C11 . . . 121.8(2) no
C10 C11 C12 . . . 120.3(2) no
C11 C12 C13 . . . 119.3(2) no
C8 C13 C12 . . . 122.0(2) no
N4 C14 C8 . . . 119.9(2) no
O8 C14 N4 . . . 120.4(2) no
O8 C14 C8 . . . 119.73(19) no
C10 C11 H11 . . . 120.5(14) no
C12 C11 H11 . . . 119.2(14) no
C11 C12 H12 . . . 122.5(14) no
C13 C12 H12 . . . 118.2(14) no
C8 C13 H13 . . . 117.7(14) no
C12 C13 H13 . . . 120.4(14) no
C6 C1 C7 . . . 122.08(19) no
C2 C1 C6 . . . 119.27(19) no
C2 C1 C7 . . . 118.64(19) no
O1 C2 C3 . . . 120.55(18) no
C1 C2 C3 . . . 117.33(19) no
O1 C2 C1 . . . 122.09(18) no
N1 C3 C2 . . . 120.54(18) no
N1 C3 C4 . . . 117.60(19) no
C2 C3 C4 . . . 121.9(2) no
C3 C4 C5 . . . 120.2(2) no
C4 C5 C6 . . . 119.7(2) no
C1 C6 C5 . . . 121.6(2) no
O4 C7 C1 . . . 119.6(2) no
N2 C7 C1 . . . 120.3(2) no
O4 C7 N2 . . . 120.1(2) no
C3 C4 H4 . . . 120.7(15) no
C5 C4 H4 . . . 119.1(14) no
C4 C5 H5 . . . 121.6(15) no
C6 C5 H5 . . . 118.7(15) no
C1 C6 H6 . . . 118.7(15) no
C5 C6 H6 . . . 119.6(15) no

loop_
_geom_bond_atom_site_label_1
_geom_bond_atom_site_label_2
_geom_bond_site_symmetry_1
_geom_bond_site_symmetry_2
_geom_bond_distance
_geom_bond_publ_flag
O5 C9 . . 1.330(3) no
O6A N3 . . 1.203(5) no
O6B N3 . . 1.214(6) no
O7A N3 . . 1.268(5) no
O7B N3 . . 1.220(7) no
O8 C14 . . 1.256(3) no
O5 H5O . . 0.8200 no
O1 C2 . . 1.331(3) no
O2 N1 . . 1.208(3) no
O3 N1 . . 1.215(3) no
O4 C7 . . 1.251(3) no
O1 H1O . . 0.8200 no
N3 C10 . . 1.462(3) no
N4 C14 . . 1.315(3) no
N4 H4B . . 0.91(3) no
N4 H4A . . 0.87(3) no
N1 C3 . . 1.459(3) no
N2 C7 . . 1.313(3) no
N2 H2B . . 0.93(3) no
N2 H2A . . 0.80(3) no
C8 C13 . . 1.390(3) no
C8 C14 . . 1.485(3) no
C8 C9 . . 1.409(3) no
C9 C10 . . 1.400(3) no
C10 C11 . . 1.384(3) no
C11 C12 . . 1.364(3) no
C12 C13 . . 1.373(3) no
C11 H11 . . 0.92(2) no
C12 H12 . . 1.00(3) no
C13 H13 . . 0.92(2) no
C1 C7 . . 1.487(3) no
C1 C2 . . 1.408(3) no
C1 C6 . . 1.394(3) no
C2 C3 . . 1.405(3) no
C3 C4 . . 1.377(3) no
C4 C5 . . 1.362(3) no
C5 C6 . . 1.374(3) no
C4 H4 . . 0.90(2) no
C5 H5 . . 0.89(2) no
C6 H6 . . 0.91(2) no

loop_
_geom_hbond_atom_site_label_D
_geom_hbond_atom_site_label_H
_geom_hbond_atom_site_label_A
_geom_hbond_site_symmetry_A
_geom_hbond_distance_DH
_geom_hbond_distance_HA
_geom_hbond_distance_DA
_geom_hbond_angle_DHA
_geom_hbond_publ_flag
O1 H1O O4 . 0.82 1.77 2.500(2) 148 yes
N2 H2A O6A 1_455 0.80(3) 2.38(3) 3.142(5) 161(3) yes
N2 H2B O4 2_665 0.93(3) 2.03(3) 2.966(3) 177(2) yes
N4 H4A O8 2_856 0.87(3) 2.07(3) 2.929(3) 172(2) yes
N4 H4B O2 1_445 0.91(3) 2.18(3) 3.084(3) 174(2) yes
O5 H5O O8 . 0.82 1.76 2.496(2) 148 yes
C6 H6 O6A 1_455 0.91(2) 2.40(2) 3.285(6) 163(2) yes
C11 H11 O7A 2_655 0.92(2) 2.41(2) 3.221(6) 147(2) yes
C11 H11 O7A 2_755 0.92(2) 2.55(2) 2.997(6) 110.5(17) yes
C13 H13 O2 1_445 0.92(2) 2.39(2) 3.289(3) 165(2) yes

loop_
_geom_torsion_atom_site_label_1
_geom_torsion_atom_site_label_2
_geom_torsion_atom_site_label_3
_geom_torsion_atom_site_label_4
_geom_torsion_site_symmetry_1
_geom_torsion_site_symmetry_2
_geom_torsion_site_symmetry_3
_geom_torsion_site_symmetry_4
_geom_torsion
_geom_torsion_publ_flag
O6A N3 C10 C9 . . . . -17.2(5) no
O6A N3 C10 C11 . . . . 163.1(4) no
O7A N3 C10 C9 . . . . 163.0(4) no
O7A N3 C10 C11 . . . . -16.7(4) no
O2 N1 C3 C2 . . . . -30.7(3) no
O2 N1 C3 C4 . . . . 150.2(2) no
O3 N1 C3 C2 . . . . 151.1(2) no
O3 N1 C3 C4 . . . . -28.0(3) no
C13 C8 C9 C10 . . . . 1.7(3) no
C14 C8 C9 O5 . . . . -0.7(3) no
C13 C8 C9 O5 . . . . -178.57(19) no
C9 C8 C14 N4 . . . . 175.1(2) no
C13 C8 C14 O8 . . . . 172.1(2) no
C13 C8 C14 N4 . . . . -7.1(3) no
C14 C8 C13 C12 . . . . -179.0(2) no
C14 C8 C9 C10 . . . . 179.55(18) no
C9 C8 C13 C12 . . . . -1.3(3) no
C9 C8 C14 O8 . . . . -5.6(3) no
O5 C9 C10 N3 . . . . -0.3(3) no
O5 C9 C10 C11 . . . . 179.5(2) no
C8 C9 C10 N3 . . . . 179.46(18) no
C8 C9 C10 C11 . . . . -0.8(3) no
C9 C10 C11 C12 . . . . -0.6(3) no
N3 C10 C11 C12 . . . . 179.1(2) no
C10 C11 C12 C13 . . . . 1.2(4) no
C11 C12 C13 C8 . . . . -0.2(4) no
C6 C1 C2 O1 . . . . -179.93(18) no
C6 C1 C2 C3 . . . . -2.0(3) no
C7 C1 C2 O1 . . . . -1.3(3) no
C7 C1 C2 C3 . . . . 176.59(19) no
C2 C1 C6 C5 . . . . 1.0(3) no
C7 C1 C6 C5 . . . . -177.5(2) no
C2 C1 C7 O4 . . . . -0.5(3) no
C2 C1 C7 N2 . . . . 179.9(2) no
C6 C1 C7 O4 . . . . 178.1(2) no
C6 C1 C7 N2 . . . . -1.5(3) no
O1 C2 C3 N1 . . . . 0.1(3) no
O1 C2 C3 C4 . . . . 179.2(2) no
C1 C2 C3 N1 . . . . -177.82(18) no
C1 C2 C3 C4 . . . . 1.3(3) no
N1 C3 C4 C5 . . . . 179.7(2) no
C2 C3 C4 C5 . . . . 0.6(3) no
C3 C4 C5 C6 . . . . -1.7(4) no
C4 C5 C6 C1 . . . . 0.9(4) no
